data_7030875
loop_
_publ_author_name
'Wang, Yan-Ning'
'Yang, Qing-Feng'
'Li, Guang-Hua'
'Zhang, Ping'
'Yu, Jie-Hui'
'Xu, Ji-Qing'

_publ_section_title
;
 Construction of acylhydrazidate-extended metal-organic frameworks.
;
_journal_issue 30
_journal_name_full 'Dalton transactions (Cambridge, England : 2003)'
_journal_page_first 11646
_journal_page_last 11657
_journal_paper_doi 10.1039/c4dt00780h
_journal_volume 43
_journal_year 2014
_chemical_formula_sum 'C18 H12 Ba2 N4 O10'
_chemical_formula_weight 719.00
_chemical_name_systematic ?
_space_group_IT_number 33
_symmetry_cell_setting orthorhombic
_symmetry_space_group_name_Hall 'P 2c -2n'
_symmetry_space_group_name_H-M 'P n a 21'
_atom_sites_solution_hydrogens geom
_atom_sites_solution_primary direct
_atom_sites_solution_secondary difmap
_audit_creation_method SHELXL-97
_cell_angle_alpha 90.00
_cell_angle_beta 90.00
_cell_angle_gamma 90.00
_cell_formula_units_Z 4
_cell_length_a 6.9812(4)
_cell_length_b 14.8221(9)
_cell_length_c 19.0460(17)
_cell_measurement_temperature 293(2)
_cell_volume 1970.8(2)
_computing_cell_refinement 'Bruker SMAR'
_computing_data_collection 'Bruker SMAR'
_computing_data_reduction 'Bruker SMAR'
_computing_structure_refinement 'SHELXL-97 (Sheldrick, 1997)'
_computing_structure_solution 'SHELXS-97 (Sheldrick, 1990)'
_diffrn_ambient_temperature 293(2)
_diffrn_detector_area_resol_mean 9.00cm
_diffrn_measured_fraction_theta_full 0.999
_diffrn_measured_fraction_theta_max 0.999
_diffrn_measurement_device_type 'CCD area detector'
_diffrn_measurement_method 'phi and omega scans'
_diffrn_radiation_monochromator graphite
_diffrn_radiation_source 'fine-focus sealed tube'
_diffrn_radiation_type MoK\a
_diffrn_radiation_wavelength 0.71073
_diffrn_reflns_av_R_equivalents 0.0708
_diffrn_reflns_av_sigmaI/netI 0.0328
_diffrn_reflns_limit_h_max 8
_diffrn_reflns_limit_h_min -8
_diffrn_reflns_limit_k_max 17
_diffrn_reflns_limit_k_min -17
_diffrn_reflns_limit_l_max 12
_diffrn_reflns_limit_l_min -22
_diffrn_reflns_number 10417
_diffrn_reflns_theta_full 25.04
_diffrn_reflns_theta_max 25.04
_diffrn_reflns_theta_min 1.74
_diffrn_standards_decay_% none
_diffrn_standards_interval_count none
_diffrn_standards_interval_time none
_diffrn_standards_number none
_exptl_absorpt_coefficient_mu 4.043
_exptl_absorpt_correction_T_max 0.695
_exptl_absorpt_correction_T_min 0.653
_exptl_absorpt_correction_type empirical
_exptl_absorpt_process_details SADABS
_exptl_crystal_colour yellow
_exptl_crystal_density_diffrn 2.423
_exptl_crystal_density_method 'not measured'
_exptl_crystal_description block
_exptl_crystal_F_000 1360
_exptl_crystal_size_max 0.11
_exptl_crystal_size_mid 0.09
_exptl_crystal_size_min 0.09
_refine_diff_density_max 0.682
_refine_diff_density_min -1.583
_refine_diff_density_rms 0.171
_refine_ls_abs_structure_details 'Flack H D (1983), Acta Cryst. A39, 876-881'
_refine_ls_abs_structure_Flack 0.87(3)
_refine_ls_extinction_method none
_refine_ls_goodness_of_fit_ref 1.055
_refine_ls_hydrogen_treatment constr
_refine_ls_matrix_type full
_refine_ls_number_parameters 307
_refine_ls_number_reflns 2649
_refine_ls_number_restraints 1
_refine_ls_restrained_S_all 1.054
_refine_ls_R_factor_all 0.0308
_refine_ls_R_factor_gt 0.0307
_refine_ls_shift/su_max 0.001
_refine_ls_shift/su_mean 0.000
_refine_ls_structure_factor_coef Fsqd
_refine_ls_weighting_details 'calc w=1/[\s^2^(Fo^2^)+(0.0559P)^2^+8.0913P] where P=(Fo^2^+2Fc^2^)/3'
_refine_ls_weighting_scheme calc
_refine_ls_wR_factor_gt 0.0862
_refine_ls_wR_factor_ref 0.0863
_reflns_number_gt 2634
_reflns_number_total 2649
_reflns_threshold_expression >2sigma(I)
_cod_data_source_file c4dt00780h2.cif
_cod_data_source_block 3
_cod_depositor_comments
;
The following automatic conversions were performed:

'_symmetry_cell_setting' value 'Orthorhombic' changed to
'orthorhombic' according to
/usr/data/users/saulius/crontab/automatic-downloads/rss-feeds/RSC/lib/dictionaries/cif_core.dic
dictionary named 'cif_core.dic' version 2.4.2 from 2011-04-26.

Automatic conversion script
Id: cif_fix_values 2281 2013-09-26 08:29:07Z andrius 

 Adding full bibliography for 7030873--7030876.cif.
;
_cod_original_sg_symbol_H-M Pna2(1)
_cod_database_code 7030875

loop_
_symmetry_equiv_pos_as_xyz
'x, y, z'
'-x, -y, z+1/2'
'x+1/2, -y+1/2, z'
'-x+1/2, y+1/2, z+1/2'

loop_
_atom_site_label
_atom_site_type_symbol
_atom_site_fract_x
_atom_site_fract_y
_atom_site_fract_z
_atom_site_U_iso_or_equiv
_atom_site_adp_type
_atom_site_occupancy
_atom_site_symmetry_multiplicity
_atom_site_calc_flag
_atom_site_refinement_flags
_atom_site_attached_hydrogens
Ba1 Ba 0.75477(6) -0.01916(3) 0.54712(3) 0.01690(14) Uani 1 1 d . 0
Ba2 Ba 0.79178(7) -0.64292(3) 0.45306(3) 0.01857(14) Uani 1 1 d . 0
O1 O 0.9173(9) -0.1246(3) 0.4435(4) 0.0305(15) Uani 1 1 d . 0
O2 O 0.9625(9) -0.4855(3) 0.4263(3) 0.0243(13) Uani 1 1 d . 0
O3 O 0.6823(13) -0.4743(4) 0.1850(4) 0.0331(18) Uani 1 1 d . 0
O4 O 0.7066(9) -0.3473(4) 0.1232(4) 0.0253(16) Uani 1 1 d . 0
O5 O 0.7694(10) -0.1727(4) 0.6196(4) 0.0316(18) Uani 1 1 d . 0
O6 O 0.8732(10) -0.2930(4) 0.8830(3) 0.0280(14) Uani 1 1 d . 0
O7 O 0.6298(8) -0.5172(3) 0.5504(4) 0.0261(13) Uani 1 1 d . 0
O8 O 0.9164(8) -0.5699(3) 0.5813(3) 0.0244(13) Uani 1 1 d . 0
OW1 O 0.8995(11) 0.0815(5) 0.4285(4) 0.048(2) Uani 1 1 d . 2
OW2 O 0.5484(8) -0.7435(3) 0.5411(4) 0.0251(13) Uani 1 1 d . 2
N1 N 0.9634(11) -0.2637(4) 0.4881(4) 0.0271(17) Uani 1 1 d . 0
H1A H 0.9851 -0.2379 0.5278 0.033 Uiso 1 1 calc R 0
N2 N 0.9764(13) -0.3579(4) 0.4885(4) 0.0255(18) Uani 1 1 d . 0
N3 N 0.8105(11) -0.1526(4) 0.7373(5) 0.0247(17) Uani 1 1 d . 0
H3A H 0.8108 -0.0954 0.7300 0.030 Uiso 1 1 calc R 0
N4 N 0.8347(11) -0.1799(4) 0.8060(4) 0.0222(16) Uani 1 1 d . 0
C1 C 0.8244(13) -0.3908(5) 0.3045(5) 0.0199(18) Uani 1 1 d . 0
H1B H 0.8220 -0.4535 0.3029 0.024 Uiso 1 1 calc R 0
C2 C 0.8776(12) -0.3474(5) 0.3666(5) 0.0201(18) Uani 1 1 d . 0
C3 C 0.8782(12) -0.2536(5) 0.3691(4) 0.0198(18) Uani 1 1 d . 0
C4 C 0.8297(13) -0.2037(5) 0.3098(5) 0.0219(19) Uani 1 1 d . 0
H4B H 0.8289 -0.1410 0.3120 0.026 Uiso 1 1 calc R 0
C5 C 0.7825(12) -0.2468(6) 0.2473(6) 0.0222(19) Uani 1 1 d . 0
H5A H 0.7559 -0.2135 0.2071 0.027 Uiso 1 1 calc R 0
C6 C 0.7755(14) -0.3417(6) 0.2458(5) 0.017(2) Uani 1 1 d . 0
C7 C 0.9223(12) -0.2082(5) 0.4352(5) 0.0239(19) Uani 1 1 d . 0
C8 C 0.9380(11) -0.3998(5) 0.4292(4) 0.0185(17) Uani 1 1 d . 0
C9 C 0.7179(12) -0.3915(6) 0.1802(5) 0.0173(18) Uani 1 1 d . 0
C10 C 0.8339(15) -0.4846(5) 0.7178(5) 0.022(2) Uani 1 1 d . 0
H10A H 0.8588 -0.5456 0.7246 0.027 Uiso 1 1 calc R 0
C11 C 0.8476(13) -0.4263(5) 0.7739(5) 0.0225(18) Uani 1 1 d . 0
H11A H 0.8692 -0.4482 0.8190 0.027 Uiso 1 1 calc R 0
C12 C 0.8283(13) -0.3323(6) 0.7617(5) 0.0179(17) Uani 1 1 d . 0
C13 C 0.7893(13) -0.3018(6) 0.6933(5) 0.0188(18) Uani 1 1 d . 0
C14 C 0.7611(16) -0.3628(5) 0.6393(6) 0.0194(19) Uani 1 1 d . 0
H14A H 0.7270 -0.3421 0.5950 0.023 Uiso 1 1 calc R 0
C15 C 0.7831(11) -0.4539(6) 0.6506(5) 0.0173(17) Uani 1 1 d . 0
C16 C 0.7866(13) -0.2053(6) 0.6804(5) 0.0209(19) Uani 1 1 d . 0
C17 C 0.8478(12) -0.2657(5) 0.8192(5) 0.0196(17) Uani 1 1 d . 0
C18 C 0.7731(12) -0.5188(5) 0.5905(5) 0.017(2) Uani 1 1 d . 0

loop_
_atom_site_aniso_label
_atom_site_aniso_U_11
_atom_site_aniso_U_22
_atom_site_aniso_U_33
_atom_site_aniso_U_23
_atom_site_aniso_U_13
_atom_site_aniso_U_12
Ba1 0.0196(2) 0.0150(2) 0.0161(3) -0.0006(2) -0.0007(2) -0.00047(16)
Ba2 0.0230(2) 0.0167(2) 0.0161(3) -0.0040(2) 0.0006(3) -0.00221(17)
O1 0.040(3) 0.024(3) 0.028(4) -0.010(3) 0.004(4) 0.000(2)
O2 0.035(3) 0.021(3) 0.017(3) 0.001(2) 0.001(3) 0.002(2)
O3 0.062(5) 0.023(3) 0.015(4) 0.001(3) -0.004(4) -0.008(3)
O4 0.034(4) 0.026(3) 0.015(4) 0.004(3) -0.002(3) 0.005(3)
O5 0.059(5) 0.021(3) 0.015(4) 0.011(3) -0.003(3) 0.004(3)
O6 0.043(4) 0.029(3) 0.012(3) -0.003(3) -0.005(3) 0.010(3)
O7 0.021(3) 0.032(3) 0.026(4) -0.012(3) -0.003(4) 0.000(2)
O8 0.021(3) 0.026(3) 0.026(3) -0.008(2) -0.002(3) 0.006(2)
OW1 0.048(4) 0.061(4) 0.035(4) 0.020(3) -0.012(4) -0.025(4)
OW2 0.033(3) 0.020(2) 0.022(3) 0.003(2) 0.001(4) 0.002(2)
N1 0.037(4) 0.026(3) 0.019(4) -0.012(3) -0.006(4) 0.003(3)
N2 0.032(4) 0.022(3) 0.022(4) -0.002(3) -0.007(4) 0.007(3)
N3 0.039(5) 0.017(3) 0.018(4) 0.002(3) 0.000(4) 0.002(3)
N4 0.032(4) 0.017(3) 0.017(4) -0.009(3) -0.002(4) 0.003(3)
C1 0.025(4) 0.018(4) 0.016(5) -0.003(4) 0.001(4) -0.001(3)
C2 0.021(4) 0.022(4) 0.017(5) -0.003(3) -0.005(4) 0.001(3)
C3 0.017(4) 0.023(3) 0.019(5) -0.004(3) 0.002(4) 0.002(3)
C4 0.029(4) 0.014(4) 0.023(5) -0.001(4) 0.000(4) 0.003(3)
C5 0.029(4) 0.016(4) 0.022(5) 0.001(4) -0.001(4) 0.001(3)
C6 0.022(5) 0.016(4) 0.014(5) -0.006(4) 0.000(4) 0.003(3)
C7 0.026(4) 0.024(4) 0.021(5) -0.009(3) -0.002(4) 0.003(3)
C8 0.020(4) 0.021(4) 0.014(4) -0.001(3) -0.003(3) 0.001(3)
C9 0.022(4) 0.018(4) 0.012(5) -0.005(4) -0.002(4) 0.003(3)
C10 0.034(5) 0.020(4) 0.013(5) -0.004(3) 0.003(4) 0.004(3)
C11 0.029(5) 0.024(4) 0.015(4) 0.001(3) -0.002(4) 0.003(4)
C12 0.020(4) 0.021(4) 0.012(4) -0.001(3) 0.002(4) 0.001(3)
C13 0.023(4) 0.018(4) 0.015(5) -0.001(4) 0.000(4) 0.003(3)
C14 0.023(4) 0.019(4) 0.017(5) 0.001(4) -0.005(5) 0.002(3)
C15 0.020(4) 0.017(3) 0.015(5) -0.002(4) 0.001(4) 0.002(3)
C16 0.033(4) 0.017(4) 0.012(5) -0.003(4) 0.005(4) 0.003(3)
C17 0.023(4) 0.021(4) 0.015(4) 0.000(3) 0.002(4) 0.004(3)
C18 0.024(4) 0.016(4) 0.013(5) 0.001(3) -0.002(4) -0.003(3)

loop_
_atom_type_symbol
_atom_type_description
_atom_type_scat_dispersion_real
_atom_type_scat_dispersion_imag
_atom_type_scat_source
C C 0.0033 0.0016 'International Tables Vol C Tables 4.2.6.8 and 6.1.1.4'
H H 0.0000 0.0000 'International Tables Vol C Tables 4.2.6.8 and 6.1.1.4'
N N 0.0061 0.0033 'International Tables Vol C Tables 4.2.6.8 and 6.1.1.4'
O O 0.0106 0.0060 'International Tables Vol C Tables 4.2.6.8 and 6.1.1.4'
Ba Ba -0.3244 2.2819 'International Tables Vol C Tables 4.2.6.8 and 6.1.1.4'

loop_
_geom_angle_atom_site_label_1
_geom_angle_atom_site_label_2
_geom_angle_atom_site_label_3
_geom_angle
_geom_angle_site_symmetry_1
_geom_angle_site_symmetry_3
O5 Ba1 O7 97.0(2) . 3_545
O5 Ba1 O3 72.8(2) . 4_655
O7 Ba1 O3 76.8(2) 3_545 4_655
O5 Ba1 O1 82.6(2) . .
O7 Ba1 O1 74.26(19) 3_545 .
O3 Ba1 O1 139.0(2) 4_655 .
O5 Ba1 O8 108.5(2) . 3_445
O7 Ba1 O8 136.87(16) 3_545 3_445
O3 Ba1 O8 78.3(2) 4_655 3_445
O1 Ba1 O8 141.6(2) . 3_445
O5 Ba1 N2 71.8(2) . 3_445
O7 Ba1 N2 142.7(2) 3_545 3_445
O3 Ba1 N2 129.1(2) 4_655 3_445
O1 Ba1 N2 69.1(2) . 3_445
O8 Ba1 N2 79.5(2) 3_445 3_445
O5 Ba1 OW1 146.4(2) . .
O7 Ba1 OW1 64.6(2) 3_545 .
O3 Ba1 OW1 124.5(2) 4_655 .
O1 Ba1 OW1 65.8(2) . .
O8 Ba1 OW1 103.6(2) 3_445 .
N2 Ba1 OW1 105.0(2) 3_445 .
O5 Ba1 O4 118.7(2) . 4_655
O7 Ba1 O4 73.98(18) 3_545 4_655
O3 Ba1 O4 45.94(19) 4_655 4_655
O1 Ba1 O4 143.52(18) . 4_655
O8 Ba1 O4 63.39(17) 3_445 4_655
N2 Ba1 O4 142.9(2) 3_445 4_655
OW1 Ba1 O4 84.6(2) . 4_655
O5 Ba1 O2 115.63(19) . 3_445
O7 Ba1 O2 131.5(2) 3_545 3_445
O3 Ba1 O2 144.7(2) 4_655 3_445
O1 Ba1 O2 75.57(18) . 3_445
O8 Ba1 O2 66.48(18) 3_445 3_445
N2 Ba1 O2 43.86(17) 3_445 3_445
OW1 Ba1 O2 68.64(17) . 3_445
O4 Ba1 O2 114.16(17) 4_655 3_445
O5 Ba1 C9 95.3(2) . 4_655
O7 Ba1 C9 78.6(2) 3_545 4_655
O3 Ba1 C9 23.1(2) 4_655 4_655
O1 Ba1 C9 152.2(2) . 4_655
O8 Ba1 C9 65.2(2) 3_445 4_655
N2 Ba1 C9 136.6(2) 3_445 4_655
OW1 Ba1 C9 107.2(2) . 4_655
O4 Ba1 C9 23.6(2) 4_655 4_655
O2 Ba1 C9 128.66(19) 3_445 4_655
O5 Ba1 C8 93.8(2) . 3_445
O7 Ba1 C8 136.8(2) 3_545 3_445
O3 Ba1 C8 145.9(2) 4_655 3_445
O1 Ba1 C8 65.9(2) . 3_445
O8 Ba1 C8 76.60(18) 3_445 3_445
N2 Ba1 C8 22.63(19) 3_445 3_445
OW1 Ba1 C8 83.8(2) . 3_445
O4 Ba1 C8 134.12(19) 4_655 3_445
O2 Ba1 C8 22.35(16) 3_445 3_445
C9 Ba1 C8 141.7(2) 4_655 3_445
O5 Ba1 Ba2 134.79(16) . 3_445
O7 Ba1 Ba2 128.14(12) 3_545 3_445
O3 Ba1 Ba2 111.98(15) 4_655 3_445
O1 Ba1 Ba2 108.62(15) . 3_445
O8 Ba1 Ba2 38.19(13) 3_445 3_445
N2 Ba1 Ba2 72.15(14) 3_445 3_445
OW1 Ba1 Ba2 69.96(16) . 3_445
O4 Ba1 Ba2 78.20(14) 4_655 3_445
O2 Ba1 Ba2 36.60(10) 3_445 3_445
C9 Ba1 Ba2 92.51(16) 4_655 3_445
C8 Ba1 Ba2 56.14(13) 3_445 3_445
O2 Ba2 O8 71.98(18) . .
O2 Ba2 OW2 147.82(18) . .
O8 Ba2 OW2 82.72(18) . .
O2 Ba2 O6 140.95(18) . 4_644
O8 Ba2 O6 146.77(17) . 4_644
OW2 Ba2 O6 67.66(18) . 4_644
O2 Ba2 O6 80.56(18) . 2_744
O8 Ba2 O6 106.32(18) . 2_744
OW2 Ba2 O6 126.63(15) . 2_744
O6 Ba2 O6 81.48(12) 4_644 2_744
O2 Ba2 O7 74.39(18) . .
O8 Ba2 O7 46.23(17) . .
OW2 Ba2 O7 73.76(16) . .
O6 Ba2 O7 130.88(17) 4_644 .
O6 Ba2 O7 147.49(17) 2_744 .
O2 Ba2 OW1 96.7(2) . 3_445
O8 Ba2 OW1 108.01(18) . 3_445
OW2 Ba2 OW1 72.2(2) . 3_445
O6 Ba2 OW1 77.8(2) 4_644 3_445
O6 Ba2 OW1 142.74(19) 2_744 3_445
O7 Ba2 OW1 62.02(19) . 3_445
O2 Ba2 OW2 109.45(17) . 3_535
O8 Ba2 OW2 62.72(15) . 3_535
OW2 Ba2 OW2 74.22(12) . 3_535
O6 Ba2 OW2 93.80(16) 4_644 3_535
O6 Ba2 OW2 65.30(17) 2_744 3_535
O7 Ba2 OW2 103.94(18) . 3_535
OW1 Ba2 OW2 146.1(2) 3_445 3_535
O2 Ba2 N4 96.52(19) . 4_644
O8 Ba2 N4 167.74(17) . 4_644
OW2 Ba2 N4 106.4(2) . 4_644
O6 Ba2 N4 45.20(17) 4_644 4_644
O6 Ba2 N4 75.09(19) 2_744 4_644
O7 Ba2 N4 127.60(19) . 4_644
OW1 Ba2 N4 68.3(2) 3_445 4_644
OW2 Ba2 N4 127.06(18) 3_535 4_644
O2 Ba2 C18 70.8(2) . .
O8 Ba2 C18 23.17(19) . .
OW2 Ba2 C18 78.0(2) . .
O6 Ba2 C18 144.9(2) 4_644 .
O6 Ba2 C18 127.36(19) 2_744 .
O7 Ba2 C18 23.08(19) . .
OW1 Ba2 C18 85.1(2) 3_445 .
OW2 Ba2 C18 83.62(19) 3_535 .
N4 Ba2 C18 149.3(2) 4_644 .
O2 Ba2 C17 118.0(2) . 4_644
O8 Ba2 C17 168.91(18) . 4_644
OW2 Ba2 C17 89.4(2) . 4_644
O6 Ba2 C17 22.95(18) 4_644 4_644
O6 Ba2 C17 72.3(2) 2_744 4_644
O7 Ba2 C17 138.36(19) . 4_644
OW1 Ba2 C17 76.7(2) 3_445 4_644
OW2 Ba2 C17 107.64(18) 3_535 4_644
N4 Ba2 C17 23.34(19) 4_644 4_644
C18 Ba2 C17 160.4(2) . 4_644
O2 Ba2 Ba1 43.41(14) . 3_545
O8 Ba2 Ba1 37.78(12) . 3_545
OW2 Ba2 Ba1 119.30(14) . 3_545
O6 Ba2 Ba1 156.33(14) 4_644 3_545
O6 Ba2 Ba1 76.75(13) 2_744 3_545
O7 Ba2 Ba1 70.83(11) . 3_545
OW1 Ba2 Ba1 125.62(14) 3_445 3_545
OW2 Ba2 Ba1 68.76(10) 3_535 3_545
N4 Ba2 Ba1 134.24(14) 4_644 3_545
C18 Ba2 Ba1 52.01(15) . 3_545
C17 Ba2 Ba1 146.73(15) 4_644 3_545
C7 O1 Ba1 131.5(6) . .
C8 O2 Ba2 143.0(6) . .
C8 O2 Ba1 92.0(5) . 3_545
Ba2 O2 Ba1 99.99(18) . 3_545
C9 O3 Ba1 97.8(6) . 4_644
C9 O4 Ba1 88.2(5) . 4_644
C16 O5 Ba1 143.8(6) . .
C17 O6 Ba2 98.1(4) . 4_655
C17 O6 Ba2 131.0(6) . 2_745
Ba2 O6 Ba2 111.9(2) 4_655 2_745
C18 O7 Ba1 142.8(6) . 3_445
C18 O7 Ba2 93.9(5) . .
Ba1 O7 Ba2 120.2(2) 3_445 .
C18 O8 Ba1 114.7(5) . 3_545
C18 O8 Ba2 96.1(5) . .
Ba1 O8 Ba2 104.0(2) 3_545 .
Ba1 OW1 Ba2 111.3(2) . 3_545
Ba2 OW2 Ba2 109.1(2) . 3_435
C7 N1 N2 129.4(7) . .
C8 N2 N1 116.9(7) . .
C8 N2 Ba1 99.9(5) . 3_545
N1 N2 Ba1 132.5(6) . 3_545
C16 N3 N4 127.5(7) . .
C17 N4 N3 118.5(7) . .
C17 N4 Ba2 91.1(5) . 4_655
N3 N4 Ba2 143.1(5) . 4_655
C6 C1 C2 120.7(8) . .
C3 C2 C1 119.4(8) . .
C3 C2 C8 119.7(8) . .
C1 C2 C8 120.9(7) . .
C2 C3 C4 120.2(8) . .
C2 C3 C7 119.4(8) . .
C4 C3 C7 120.4(7) . .
C5 C4 C3 120.5(8) . .
C4 C5 C6 119.0(9) . .
C1 C6 C5 120.2(9) . .
C1 C6 C9 118.7(8) . .
C5 C6 C9 121.1(9) . .
O1 C7 N1 121.6(8) . .
O1 C7 C3 124.0(8) . .
N1 C7 C3 114.4(7) . .
O2 C8 N2 118.4(7) . .
O2 C8 C2 121.5(7) . .
N2 C8 C2 120.0(7) . .
O2 C8 Ba1 65.7(4) . 3_545
N2 C8 Ba1 57.5(4) . 3_545
C2 C8 Ba1 155.2(5) . 3_545
O3 C9 O4 123.6(9) . .
O3 C9 C6 118.2(9) . .
O4 C9 C6 118.2(8) . .
O3 C9 Ba1 59.1(5) . 4_644
O4 C9 Ba1 68.1(5) . 4_644
C6 C9 Ba1 160.1(6) . 4_644
C11 C10 C15 121.5(8) . .
C10 C11 C12 118.8(9) . .
C13 C12 C11 119.1(8) . .
C13 C12 C17 119.3(7) . .
C11 C12 C17 121.6(8) . .
C14 C13 C12 120.4(8) . .
C14 C13 C16 121.1(9) . .
C12 C13 C16 118.5(8) . .
C15 C14 C13 120.6(10) . .
C14 C15 C10 119.2(9) . .
C14 C15 C18 120.4(9) . .
C10 C15 C18 120.1(8) . .
O5 C16 N3 122.0(8) . .
O5 C16 C13 122.3(9) . .
N3 C16 C13 115.7(9) . .
O6 C17 N4 119.8(8) . .
O6 C17 C12 120.0(7) . .
N4 C17 C12 120.2(8) . .
O6 C17 Ba2 58.9(4) . 4_655
N4 C17 Ba2 65.5(5) . 4_655
C12 C17 Ba2 156.5(6) . 4_655
O7 C18 O8 123.6(8) . .
O7 C18 C15 119.3(7) . .
O8 C18 C15 117.0(7) . .
O7 C18 Ba2 63.1(5) . .
O8 C18 Ba2 60.7(5) . .
C15 C18 Ba2 173.0(6) . .

loop_
_geom_bond_atom_site_label_1
_geom_bond_atom_site_label_2
_geom_bond_distance
_geom_bond_site_symmetry_2
Ba1 O5 2.665(6) .
Ba1 O7 2.674(6) 3_545
Ba1 O3 2.745(8) 4_655
Ba1 O1 2.762(7) .
Ba1 O8 2.783(6) 3_445
Ba1 N2 2.888(7) 3_445
Ba1 OW1 2.890(7) .
Ba1 O4 2.942(7) 4_655
Ba1 O2 3.076(7) 3_445
Ba1 C9 3.169(9) 4_655
Ba1 C8 3.374(8) 3_445
Ba1 Ba2 4.4076(7) 3_445
Ba2 O2 2.668(5) .
Ba2 O8 2.809(6) .
Ba2 OW2 2.815(6) .
Ba2 O6 2.838(6) 4_644
Ba2 O6 2.855(6) 2_744
Ba2 O7 2.861(6) .
Ba2 OW1 2.923(7) 3_445
Ba2 OW2 2.975(6) 3_535
Ba2 N4 2.987(8) 4_644
Ba2 C18 3.202(9) .
Ba2 C17 3.281(8) 4_644
Ba2 Ba1 4.4076(7) 3_545
O1 C7 1.249(9) .
O2 C8 1.284(9) .
O2 Ba1 3.076(6) 3_545
O3 C9 1.256(11) .
O3 Ba1 2.745(8) 4_644
O4 C9 1.271(12) .
O4 Ba1 2.942(7) 4_644
O5 C16 1.260(12) .
O6 C17 1.293(10) .
O6 Ba2 2.838(6) 4_655
O6 Ba2 2.855(6) 2_745
O7 C18 1.258(11) .
O7 Ba1 2.674(6) 3_445
O8 C18 1.267(10) .
O8 Ba1 2.783(6) 3_545
OW1 Ba2 2.923(7) 3_545
OW2 Ba2 2.975(6) 3_435
N1 C7 1.333(11) .
N1 N2 1.399(9) .
N2 C8 1.318(11) .
N2 Ba1 2.888(7) 3_545
N3 C16 1.345(13) .
N3 N4 1.381(11) .
N4 C17 1.300(10) .
N4 Ba2 2.987(8) 4_655
C1 C6 1.379(14) .
C1 C2 1.396(13) .
C2 C3 1.390(11) .
C2 C8 1.484(12) .
C3 C4 1.392(12) .
C3 C7 1.461(11) .
C4 C5 1.391(14) .
C5 C6 1.407(12) .
C6 C9 1.505(12) .
C8 Ba1 3.374(8) 3_545
C9 Ba1 3.169(9) 4_644
C10 C11 1.378(13) .
C10 C15 1.404(14) .
C11 C12 1.420(11) .
C12 C13 1.404(13) .
C12 C17 1.481(11) .
C13 C14 1.384(14) .
C13 C16 1.452(12) .
C14 C15 1.376(12) .
C15 C18 1.496(12) .
C17 Ba2 3.281(8) 4_655
